data_4510211
loop_
_publ_author_name
'Lumpi, Daniel'
'Gl\"ocklhofer, Florian'
'Holzer, Brigitte'
'St\"oger, Berthold'
'Hametner, Christian'
'Reider, Georg A.'
'Fr\"ohlich, Johannes'

_publ_section_title
;
 Systematic Investigations on 1,2,3-Triazole-Based Compounds Capable of
 Second Harmonic Generation
;
_journal_issue 3
_journal_name_full 'Crystal Growth &amp; Design'
_journal_page_first 1018
_journal_paper_doi 10.1021/cg4014762
_journal_volume 14
_journal_year 2014
_chemical_formula_sum 'C12 H13 N3 O2 S'
_chemical_formula_weight 263.3
_chemical_name_systematic ' ?'
_space_group_IT_number 33
_symmetry_cell_setting orthorhombic
_symmetry_Int_Tables_number 33
_symmetry_space_group_name_Hall 'P 2c -2n'
_symmetry_space_group_name_H-M 'P n a 21'
_cell_angle_alpha 90
_cell_angle_beta 90
_cell_angle_gamma 90
_cell_formula_units_Z 4
_cell_length_a 12.7982(8)
_cell_length_b 13.6159(8)
_cell_length_c 7.1310(4)
_cell_measurement_reflns_used 23765
_cell_measurement_temperature 100
_cell_measurement_theta_max 37.2
_cell_measurement_theta_min 2.2
_cell_volume 1242.64(13)
_computing_cell_refinement unknown
_computing_data_collection unknown
_computing_data_reduction unknown
_computing_molecular_graphics unknown
_computing_structure_solution unknown
_diffrn_ambient_temperature 100
_diffrn_measured_fraction_theta_full 0.99
_diffrn_measured_fraction_theta_max 0.99
_diffrn_measurement_device 'four-cycle diffractometer'
_diffrn_measurement_device_type 'Bruker KAPPA APEX II CCD'
_diffrn_measurement_method '\w and \f scans'
_diffrn_radiation_monochromator graphite
_diffrn_radiation_source 'X-ray tube'
_diffrn_radiation_type 'Mo K\a'
_diffrn_radiation_wavelength 0.71073
_diffrn_reflns_av_R_equivalents 0.0443
_diffrn_reflns_av_sigmaI/netI 0.0231
_diffrn_reflns_limit_h_max 21
_diffrn_reflns_limit_h_min -21
_diffrn_reflns_limit_k_max 23
_diffrn_reflns_limit_k_min -23
_diffrn_reflns_limit_l_max 12
_diffrn_reflns_limit_l_min -12
_diffrn_reflns_number 53360
_diffrn_reflns_theta_full 37.55
_diffrn_reflns_theta_max 37.55
_diffrn_reflns_theta_min 2.18
_exptl_absorpt_coefficient_mu 0.258
_exptl_absorpt_correction_T_max 0.87
_exptl_absorpt_correction_T_min 0.84
_exptl_absorpt_correction_type multi-scan
_exptl_absorpt_process_details SADABS
_exptl_crystal_colour 'clear colourless'
_exptl_crystal_density_diffrn 1.407
_exptl_crystal_description block
_exptl_crystal_F_000 552
_exptl_crystal_size_max 0.70
_exptl_crystal_size_mid 0.65
_exptl_crystal_size_min 0.55
_refine_diff_density_max 0.43
_refine_diff_density_min -0.26
_refine_ls_abs_structure_details '  3070 of Friedel pairs used in the refinement'
_refine_ls_abs_structure_Flack 0.05(4)
_refine_ls_extinction_method none
_refine_ls_goodness_of_fit_gt 2.00
_refine_ls_goodness_of_fit_ref 1.92
_refine_ls_hydrogen_treatment refall
_refine_ls_number_constraints 1
_refine_ls_number_parameters 215
_refine_ls_number_reflns 6545
_refine_ls_number_restraints 0
_refine_ls_R_factor_all 0.0334
_refine_ls_R_factor_gt 0.0288
_refine_ls_shift/su_max 0.0226
_refine_ls_shift/su_mean 0.0021
_refine_ls_structure_factor_coef F
_refine_ls_weighting_details w=1/(\s^2^(F)+0.0001F^2^)
_refine_ls_weighting_scheme sigma
_refine_ls_wR_factor_gt 0.0367
_refine_ls_wR_factor_ref 0.0370
_reflns_number_gt 5940
_reflns_number_total 6545
_reflns_threshold_expression I>3\s(I)
_cod_data_source_file 12ba_EMSO2M-4P.cif
_cod_data_source_block 12ba
_cod_original_sg_symbol_Hall 'P -2xabc;-2yab;2zc'
_cod_original_formula_sum 'C12 H13 N3 O2 S1'
_cod_database_code 4510211

loop_
_symmetry_equiv_pos_site_id
_symmetry_equiv_pos_as_xyz
1 x,y,z
2 -x,-y,z+1/2
3 x+1/2,-y+1/2,z
4 -x+1/2,y+1/2,z+1/2

loop_
_atom_site_label
_atom_site_type_symbol
_atom_site_fract_x
_atom_site_fract_y
_atom_site_fract_z
_atom_site_adp_type
_atom_site_U_iso_or_equiv
_atom_site_symmetry_multiplicity
_atom_site_occupancy
_atom_site_calc_flag
S1 S 0.969518(13) 0.158759(14) 0.340058 Uani 0.01530(4) 4 1 d
O1 O 1.02339(5) 0.08227(6) 0.44141(13) Uani 0.02470(19) 4 1 d
O2 O 0.97985(5) 0.25829(5) 0.40822(11) Uani 0.02223(17) 4 1 d
C1 C 0.43453(5) -0.06018(6) 0.34607(14) Uani 0.01479(16) 4 1 d
C2 C 0.37313(6) 0.02063(6) 0.39327(13) Uani 0.01795(19) 4 1 d
C3 C 0.26478(6) 0.01201(7) 0.37884(13) Uani 0.0210(2) 4 1 d
C4 C 0.21953(6) -0.07529(7) 0.32091(15) Uani 0.0216(2) 4 1 d
C5 C 0.28227(7) -0.15559(7) 0.27510(14) Uani 0.0207(2) 4 1 d
C6 C 0.39051(7) -0.14828(6) 0.28561(13) Uani 0.01751(19) 4 1 d
C7 C 0.60725(5) 0.02777(5) 0.35094(14) Uani 0.01441(16) 4 1 d
C8 C 0.70767(6) -0.00785(6) 0.36874(12) Uani 0.01510(18) 4 1 d
C9 C 0.81016(6) 0.03669(6) 0.36722(12) Uani 0.01559(18) 4 1 d
C10 C 0.83502(5) 0.12998(6) 0.32706(13) Uani 0.01453(16) 4 1 d
C11 C 0.76210(7) 0.21055(7) 0.26884(15) Uani 0.0185(2) 4 1 d
C12 C 1.01145(7) 0.15578(7) 0.10497(15) Uani 0.0209(2) 4 1 d
N1 N 0.54551(5) -0.05295(5) 0.35998(12) Uani 0.01482(15) 4 1 d
N2 N 0.60416(5) -0.13523(6) 0.38477(13) Uani 0.02066(19) 4 1 d
N3 N 0.70177(6) -0.10787(5) 0.39069(13) Uani 0.02048(19) 4 1 d
H5 H 0.2494(11) -0.2135(11) 0.231(2) Uiso 0.028(4) 4 1 d
H111 H 0.7154(10) 0.1872(10) 0.1774(18) Uiso 0.015(3) 4 1 d
H7 H 0.5826(9) 0.0909(10) 0.345(2) Uiso 0.026(3) 4 1 d
H4 H 0.1490(10) -0.0819(9) 0.315(2) Uiso 0.025(3) 4 1 d
H2 H 0.4073(9) 0.0795(9) 0.438(2) Uiso 0.021(3) 4 1 d
H112 H 0.7961(12) 0.2604(11) 0.216(2) Uiso 0.033(4) 4 1 d
H113 H 0.7281(11) 0.2297(12) 0.369(3) Uiso 0.041(4) 4 1 d
H9 H 0.8640(10) -0.0078(9) 0.4024(19) Uiso 0.019(3) 4 1 d
H121 H 0.9959(10) 0.0911(11) 0.052(2) Uiso 0.021(3) 4 1 d
H6 H 0.4308(12) -0.2034(11) 0.248(2) Uiso 0.029(3) 4 1 d
H3 H 0.2246(11) 0.0639(11) 0.417(2) Uiso 0.027(4) 4 1 d
H122 H 0.9727(11) 0.2090(12) 0.036(2) Uiso 0.029(4) 4 1 d
H123 H 1.0856(13) 0.1705(11) 0.109(3) Uiso 0.034(4) 4 1 d

loop_
_atom_site_aniso_label
_atom_site_aniso_type_symbol
_atom_site_aniso_U_11
_atom_site_aniso_U_22
_atom_site_aniso_U_33
_atom_site_aniso_U_12
_atom_site_aniso_U_13
_atom_site_aniso_U_23
S1 S 0.01202(6) 0.01195(7) 0.02191(8) 0.00013(5) -0.00129(7) 0.00010(8)
O1 O 0.0154(2) 0.0208(3) 0.0379(4) 0.0012(2) -0.0062(3) 0.0099(3)
O2 O 0.0210(3) 0.0158(3) 0.0299(3) -0.0016(2) -0.0024(2) -0.0072(2)
C1 C 0.0138(2) 0.0150(3) 0.0156(3) -0.0013(2) -0.0001(3) 0.0019(3)
C2 C 0.0157(3) 0.0155(3) 0.0226(4) -0.0002(3) 0.0004(3) 0.0002(3)
C3 C 0.0152(3) 0.0236(4) 0.0242(4) 0.0012(3) 0.0013(3) 0.0031(3)
C4 C 0.0152(3) 0.0272(4) 0.0222(4) -0.0048(3) -0.0011(3) 0.0067(3)
C5 C 0.0206(3) 0.0211(4) 0.0205(3) -0.0085(3) -0.0017(3) 0.0037(3)
C6 C 0.0182(3) 0.0156(3) 0.0188(3) -0.0027(3) -0.0005(3) 0.0013(3)
C7 C 0.0132(2) 0.0113(3) 0.0187(3) 0.0001(2) -0.0004(3) 0.0001(3)
C8 C 0.0136(3) 0.0111(3) 0.0206(4) 0.0008(2) -0.0009(2) 0.0014(3)
C9 C 0.0127(2) 0.0129(3) 0.0212(4) 0.0010(2) -0.0009(2) 0.0011(3)
C10 C 0.0117(2) 0.0131(3) 0.0188(3) 0.0014(2) -0.0005(3) 0.0014(3)
C11 C 0.0155(3) 0.0147(4) 0.0252(4) 0.0033(3) 0.0007(3) 0.0043(3)
C12 C 0.0175(3) 0.0195(4) 0.0257(4) -0.0026(3) 0.0048(3) -0.0031(3)
N1 N 0.0133(2) 0.0115(3) 0.0197(3) -0.00043(19) -0.0003(2) 0.0011(2)
N2 N 0.0164(3) 0.0118(3) 0.0338(4) 0.0004(2) -0.0013(3) 0.0025(3)
N3 N 0.0160(3) 0.0118(3) 0.0336(4) 0.0004(2) -0.0014(3) 0.0026(3)

loop_
_atom_type_symbol
_atom_type_scat_dispersion_real
_atom_type_scat_dispersion_imag
_atom_type_scat_source
C 0.0033 0.0016 'International Tables Vol C tables 4.2.6.8 and 6.1.1.1'
H 0.0000 0.0000 'International Tables Vol C tables 4.2.6.8 and 6.1.1.1'
N 0.0061 0.0033 'International Tables Vol C tables 4.2.6.8 and 6.1.1.1'
O 0.0106 0.0060 'International Tables Vol C tables 4.2.6.8 and 6.1.1.1'
S 0.1246 0.1234 'International Tables Vol C tables 4.2.6.8 and 6.1.1.1'

loop_
_geom_angle_atom_site_label_1
_geom_angle_atom_site_label_2
_geom_angle_atom_site_label_3
_geom_angle
O1 S1 O2 117.67(4)
O1 S1 C10 109.36(4)
O1 S1 C12 108.34(5)
O2 S1 C10 108.33(4)
O2 S1 C12 108.29(5)
C10 S1 C12 103.99(4)
C2 C1 C6 121.77(7)
C2 C1 N1 119.34(7)
C6 C1 N1 118.89(7)
C1 C2 C3 118.43(8)
C1 C2 H2 118.6(7)
C3 C2 H2 122.9(7)
C2 C3 C4 120.64(8)
C2 C3 H3 118.1(9)
C4 C3 H3 121.1(9)
C3 C4 C5 120.11(8)
C3 C4 H4 120.9(8)
C5 C4 H4 118.9(8)
C4 C5 C6 120.30(8)
C4 C5 H5 118.3(9)
C6 C5 H5 121.3(9)
C1 C6 C5 118.74(8)
C1 C6 H6 123.2(9)
C5 C6 H6 118.0(9)
C8 C7 N1 104.69(6)
C8 C7 H7 130.9(8)
N1 C7 H7 124.2(8)
C7 C8 C9 134.22(7)
C7 C8 N3 107.93(6)
C9 C8 N3 117.85(7)
C8 C9 C10 127.94(7)
C8 C9 H9 112.8(7)
C10 C9 H9 119.2(7)
S1 C10 C9 115.47(6)
S1 C10 C11 117.29(6)
C9 C10 C11 127.22(7)
C10 C11 H111 109.9(8)
C10 C11 H112 111.8(10)
C10 C11 H113 107.6(12)
H111 C11 H112 106.1(13)
H111 C11 H113 110.5(13)
H112 C11 H113 111.0(15)
S1 C12 H121 109.0(9)
S1 C12 H122 107.5(9)
S1 C12 H123 105.3(11)
H121 C12 H122 111.0(12)
H121 C12 H123 113.4(12)
H122 C12 H123 110.3(12)
C1 N1 C7 129.26(6)
C1 N1 N2 120.10(6)
C7 N1 N2 110.64(6)
N1 N2 N3 107.31(7)
C8 N3 N2 109.41(7)

loop_
_geom_bond_atom_site_label_1
_geom_bond_atom_site_label_2
_geom_bond_distance
S1 O1 1.4430(8)
S1 O2 1.4458(8)
S1 C10 1.7678(7)
S1 C12 1.7607(11)
C1 C2 1.3935(11)
C1 C6 1.3936(12)
C1 N1 1.4273(9)
C2 C3 1.3954(12)
C2 H2 0.967(13)
C3 C4 1.3852(14)
C3 H3 0.917(14)
C4 C5 1.3953(13)
C4 H4 0.908(13)
C5 C6 1.3909(12)
C5 H5 0.948(15)
C6 H6 0.949(15)
C7 C8 1.3796(10)
C7 N1 1.3551(10)
C7 H7 0.917(13)
C8 C9 1.4450(10)
C8 N3 1.3729(11)
C9 C10 1.3404(11)
C9 H9 0.951(12)
C10 C11 1.4990(12)
C11 H111 0.940(13)
C11 H112 0.889(16)
C11 H113 0.87(2)
C12 H121 0.979(14)
C12 H122 1.008(16)
C12 H123 0.970(16)
N1 N2 1.3601(10)
N2 N3 1.3042(10)

loop_
_jana_cell_twin_matrix_id
_jana_cell_twin_volume_fraction
_jana_cell_twin_matrix_1_1
_jana_cell_twin_matrix_1_2
_jana_cell_twin_matrix_1_3
_jana_cell_twin_matrix_2_1
_jana_cell_twin_matrix_2_2
_jana_cell_twin_matrix_2_3
_jana_cell_twin_matrix_3_1
_jana_cell_twin_matrix_3_2
_jana_cell_twin_matrix_3_3
1 0.95(4) 1 0 0 0 1 0 0 0 1
2 0.05(4) -1 0 0 0 -1 0 0 0 -1
